data_4124820
loop_
_publ_author_name
'Leclerc, Matthew C.'
'Bayne, Julia M.'
'Lee, Graham M.'
'Gorelsky, Serge I.'
'Vasiliu, Monica'
'Korobkov, Ilia'
'Harrison, Daniel J.'
'Dixon, David A.'
'Baker, R. Tom'

_publ_section_title
;
 Perfluoroalkyl Cobalt(III) Fluoride and Bis(perfluoroalkyl) Complexes:
 Catalytic Fluorination and Selective Difluorocarbene Formation.
;
_journal_issue 51
_journal_name_full 'Journal of the American Chemical Society'
_journal_page_first 16064
_journal_page_last 16073
_journal_paper_doi 10.1021/jacs.5b12003
_journal_volume 137
_journal_year 2015
_chemical_formula_sum 'C22.5 H22 Co F4 P'
_chemical_formula_weight 458.30
_chemical_name_systematic
; 
 ? 
;
_space_group_crystal_system triclinic
_space_group_IT_number 2
_space_group_name_Hall '-P 1'
_space_group_name_H-M_alt 'P -1'
_symmetry_space_group_name_Hall '-P 1'
_symmetry_space_group_name_H-M 'P -1'
_atom_sites_solution_hydrogens geom
_audit_creation_method SHELXL-2013
_cell_angle_alpha 108.817(2)
_cell_angle_beta 92.449(2)
_cell_angle_gamma 103.213(2)
_cell_formula_units_Z 4
_cell_length_a 8.9559(10)
_cell_length_b 14.4617(17)
_cell_length_c 17.157(2)
_cell_measurement_reflns_used 2482
_cell_measurement_temperature 200(2)
_cell_measurement_theta_max 23.55
_cell_measurement_theta_min 2.30
_cell_volume 2031.3(4)
_computing_cell_refinement 'APEX II, Bruker (2009)'
_computing_data_collection 'APEX II, Bruker (2009)'
_computing_data_reduction 'XPREP, Bruker (2009)'
_computing_molecular_graphics 'SHELXTL, Bruker (2004)'
_computing_publication_material 'SHELXTL, Bruker (2004)'
_computing_structure_refinement 'SHELXL-2013 (Sheldrick, 2013)'
_computing_structure_solution 'SHELXS-03 (Sheldrick, 2003)'
_diffrn_ambient_temperature 200(2)
_diffrn_measured_fraction_theta_full 0.915
_diffrn_measured_fraction_theta_max 0.967
_diffrn_measurement_device_type 'Bruker APEX-II CCD'
_diffrn_measurement_method '\f and \w scans'
_diffrn_radiation_type MoK\a
_diffrn_radiation_wavelength 0.71073
_diffrn_reflns_av_R_equivalents 0.0383
_diffrn_reflns_av_unetI/netI 0.0751
_diffrn_reflns_laue_measured_fraction_full 0.915
_diffrn_reflns_laue_measured_fraction_max 0.967
_diffrn_reflns_limit_h_max 9
_diffrn_reflns_limit_h_min -10
_diffrn_reflns_limit_k_max 17
_diffrn_reflns_limit_k_min -16
_diffrn_reflns_limit_l_max 19
_diffrn_reflns_limit_l_min -18
_diffrn_reflns_number 12537
_diffrn_reflns_point_group_measured_fraction_full 0.915
_diffrn_reflns_point_group_measured_fraction_max 0.967
_diffrn_reflns_theta_full 25.242
_diffrn_reflns_theta_max 24.759
_diffrn_reflns_theta_min 1.539
_exptl_absorpt_coefficient_mu 0.965
_exptl_absorpt_correction_T_max 0.7451
_exptl_absorpt_correction_T_min 0.6124
_exptl_absorpt_correction_type multi-scan
_exptl_absorpt_process_details 'SADABS, Bruker (2003)'
_exptl_crystal_colour orange
_exptl_crystal_density_diffrn 1.499
_exptl_crystal_density_meas ?
_exptl_crystal_description plate
_exptl_crystal_F_000 940
_exptl_crystal_size_max 0.080
_exptl_crystal_size_mid 0.060
_exptl_crystal_size_min 0.020
_refine_diff_density_max 0.744
_refine_diff_density_min -0.616
_refine_diff_density_rms 0.073
_refine_ls_extinction_method none
_refine_ls_goodness_of_fit_ref 1.022
_refine_ls_hydrogen_treatment constr
_refine_ls_matrix_type full
_refine_ls_number_parameters 514
_refine_ls_number_reflns 6742
_refine_ls_number_restraints 87
_refine_ls_restrained_S_all 1.019
_refine_ls_R_factor_all 0.1091
_refine_ls_R_factor_gt 0.0548
_refine_ls_shift/su_max 0.001
_refine_ls_shift/su_mean 0.000
_refine_ls_structure_factor_coef Fsqd
_refine_ls_weighting_details 'w=1/[\s^2^(Fo^2^)+(0.0540P)^2^] where P=(Fo^2^+2Fc^2^)/3'
_refine_ls_weighting_scheme calc
_refine_ls_wR_factor_gt 0.1067
_refine_ls_wR_factor_ref 0.1257
_reflns_Friedel_coverage 0.000
_reflns_number_gt 4065
_reflns_number_total 6742
_reflns_threshold_expression 'I > 2\s(I)'
_cod_data_source_file ja5b12003_si_007.cif
_cod_data_source_block tb145
_cod_depositor_comments
;
The following automatic conversions were performed:

'_exptl_crystal_density_meas' value 'n/a' was changed to '?' - the
value is perceived as not measured.

Automatic conversion script
Id: cif_fix_values 4268 2015-11-12 08:31:59Z antanas 
;
_cod_database_code 4124820
_shelx_space_group_comment
; 
The symmetry employed for this shelxl refinement is uniquely defined 
by the following loop, which should always be used as a source of 
symmetry information in preference to the above space-group names. 
They are only intended as comments. 
;
_shelx_estimated_absorpt_t_min 0.927
_shelx_estimated_absorpt_t_max 0.981
_shelxl_version_number 2013-4

loop_
_space_group_symop_operation_xyz
'x, y, z'
'-x, -y, -z'

loop_
_atom_site_label
_atom_site_type_symbol
_atom_site_fract_x
_atom_site_fract_y
_atom_site_fract_z
_atom_site_U_iso_or_equiv
_atom_site_adp_type
_atom_site_occupancy
_atom_site_site_symmetry_order
_atom_site_calc_flag
_atom_site_refinement_flags_posn
_atom_site_refinement_flags_adp
Co1 Co 0.71291(7) 0.80231(4) 0.60201(4) 0.0381(2) Uani 1 1 d . .
Co2 Co 0.83743(7) 0.70104(4) 0.88817(4) 0.0372(2) Uani 1 1 d . .
P1 P 0.45857(13) 0.75792(9) 0.59410(8) 0.0368(3) Uani 1 1 d . .
P2 P 1.09045(13) 0.76095(9) 0.90556(7) 0.0354(3) Uani 1 1 d . .
F1 F 0.8664(4) 0.9949(2) 0.6127(2) 0.0963(12) Uani 1 1 d . .
F2 F 0.6757(4) 0.9314(2) 0.5165(2) 0.0746(9) Uani 1 1 d . .
F3 F 0.6383(4) 0.9903(2) 0.6427(2) 0.0791(10) Uani 1 1 d . .
F4 F 0.7212(3) 0.85810(19) 0.71809(15) 0.0503(7) Uani 1 1 d . .
F5 F 0.9413(4) 0.5230(2) 0.8409(2) 0.0769(10) Uani 1 1 d . .
F6 F 0.7087(3) 0.5011(2) 0.8638(2) 0.0845(11) Uani 1 1 d . .
F7 F 0.8910(4) 0.5678(2) 0.9659(2) 0.0767(10) Uani 1 1 d . .
F8 F 0.8387(3) 0.6523(2) 0.77281(15) 0.0530(7) Uani 1 1 d . .
C1 C 0.7222(6) 0.6529(4) 0.5398(3) 0.0461(13) Uani 1 1 d . .
H1A H 0.6366 0.5910 0.5308 0.055 Uiso 1 1 calc R U
C2 C 0.8395(6) 0.6967(4) 0.6072(3) 0.0561(15) Uani 1 1 d . .
H2A H 0.8535 0.6720 0.6545 0.067 Uiso 1 1 calc R U
C3 C 0.9373(6) 0.7821(5) 0.5943(4) 0.0629(16) Uani 1 1 d . .
H3A H 1.0330 0.8282 0.6312 0.075 Uiso 1 1 calc R U
C4 C 0.8775(6) 0.7885(4) 0.5197(3) 0.0567(15) Uani 1 1 d . .
H4A H 0.9241 0.8399 0.4943 0.068 Uiso 1 1 calc R U
C5 C 0.7429(5) 0.7119(4) 0.4873(3) 0.0471(13) Uani 1 1 d . .
H5A H 0.6777 0.6972 0.4338 0.057 Uiso 1 1 calc R U
C6 C 0.7183(6) 0.9321(4) 0.5927(4) 0.0534(14) Uani 1 1 d . .
C7 C 0.3556(5) 0.7277(3) 0.4919(3) 0.0368(11) Uani 1 1 d . .
C8 C 0.3018(5) 0.7988(4) 0.4693(3) 0.0505(13) Uani 1 1 d . .
H8A H 0.3171 0.8653 0.5078 0.061 Uiso 1 1 calc R U
C9 C 0.2252(6) 0.7728(4) 0.3899(4) 0.0616(15) Uani 1 1 d . .
H9A H 0.1880 0.8217 0.3745 0.074 Uiso 1 1 calc R U
C10 C 0.2033(6) 0.6780(4) 0.3342(3) 0.0572(15) Uani 1 1 d . .
H10A H 0.1489 0.6609 0.2807 0.069 Uiso 1 1 calc R U
C11 C 0.2584(5) 0.6070(4) 0.3542(3) 0.0445(12) Uani 1 1 d . .
H11A H 0.2442 0.5413 0.3146 0.053 Uiso 1 1 calc R U
C12 C 0.3352(5) 0.6318(3) 0.4328(3) 0.0398(12) Uani 1 1 d . .
H12A H 0.3747 0.5827 0.4467 0.048 Uiso 1 1 calc R U
C13 C 0.3770(5) 0.6467(3) 0.6218(3) 0.0380(11) Uani 1 1 d . .
C14 C 0.2193(5) 0.5993(4) 0.6000(3) 0.0476(13) Uani 1 1 d . .
H14A H 0.1567 0.6230 0.5686 0.057 Uiso 1 1 calc R U
C15 C 0.1539(6) 0.5182(4) 0.6241(3) 0.0520(14) Uani 1 1 d . .
H15A H 0.0464 0.4867 0.6096 0.062 Uiso 1 1 calc R U
C16 C 0.2441(6) 0.4827(4) 0.6689(3) 0.0523(14) Uani 1 1 d . .
H16A H 0.1989 0.4262 0.6846 0.063 Uiso 1 1 calc R U
C17 C 0.3997(6) 0.5289(4) 0.6911(3) 0.0514(14) Uani 1 1 d . .
H17A H 0.4609 0.5042 0.7223 0.062 Uiso 1 1 calc R U
C18 C 0.4680(6) 0.6109(3) 0.6684(3) 0.0428(12) Uani 1 1 d . .
H18A H 0.5753 0.6426 0.6842 0.051 Uiso 1 1 calc R U
C19 C 0.3781(6) 0.8506(4) 0.6660(3) 0.0584(15) Uani 1 1 d . .
H19A H 0.2653 0.8258 0.6589 0.088 Uiso 1 1 calc R U
H19B H 0.4061 0.9144 0.6549 0.088 Uiso 1 1 calc R U
H19C H 0.4195 0.8618 0.7230 0.088 Uiso 1 1 calc R U
C20 C 0.6076(5) 0.7092(4) 0.8909(3) 0.0510(14) Uani 1 1 d . .
H20A H 0.5174 0.6617 0.8502 0.061 Uiso 1 1 calc R U
C21 C 0.6978(6) 0.8004(4) 0.8856(3) 0.0495(13) Uani 1 1 d . .
H21A H 0.6838 0.8279 0.8401 0.059 Uiso 1 1 calc R U
C22 C 0.8094(5) 0.8447(3) 0.9542(3) 0.0428(12) Uani 1 1 d . .
H22A H 0.8892 0.9103 0.9672 0.051 Uiso 1 1 calc R U
C23 C 0.7912(5) 0.7813(4) 1.0026(3) 0.0463(13) Uani 1 1 d . .
H23A H 0.8527 0.7953 1.0571 0.056 Uiso 1 1 calc R U
C24 C 0.6627(5) 0.6987(4) 0.9637(3) 0.0504(13) Uani 1 1 d . .
H24A H 0.6182 0.6429 0.9851 0.060 Uiso 1 1 calc R U
C25 C 0.8481(6) 0.5705(4) 0.8904(4) 0.0543(14) Uani 1 1 d . .
C26 C 1.1575(5) 0.8768(3) 0.8815(3) 0.0364(11) Uani 1 1 d . .
C27 C 1.0648(5) 0.9007(3) 0.8272(3) 0.0404(12) Uani 1 1 d . .
H27A H 0.9626 0.8599 0.8065 0.048 Uiso 1 1 calc R U
C28 C 1.1207(5) 0.9834(4) 0.8031(3) 0.0453(12) Uani 1 1 d . .
H28A H 1.0571 0.9993 0.7662 0.054 Uiso 1 1 calc R U
C29 C 1.2687(6) 1.0424(4) 0.8328(3) 0.0472(13) Uani 1 1 d . .
H29A H 1.3070 1.0995 0.8167 0.057 Uiso 1 1 calc R U
C30 C 1.3614(5) 1.0190(4) 0.8857(3) 0.0481(13) Uani 1 1 d . .
H30A H 1.4636 1.0599 0.9059 0.058 Uiso 1 1 calc R U
C31 C 1.3069(5) 0.9366(4) 0.9095(3) 0.0448(12) Uani 1 1 d . .
H31A H 1.3723 0.9205 0.9455 0.054 Uiso 1 1 calc R U
C32 C 1.1808(5) 0.7910(3) 1.0110(3) 0.0357(11) Uani 1 1 d . .
C33 C 1.1829(5) 0.8815(3) 1.0728(3) 0.0351(11) Uani 1 1 d . .
H33A H 1.1415 0.9299 1.0590 0.042 Uiso 1 1 calc R U
C34 C 1.2435(5) 0.9028(4) 1.1537(3) 0.0412(12) Uani 1 1 d . .
H34A H 1.2453 0.9655 1.1950 0.049 Uiso 1 1 calc R U
C35 C 1.3015(5) 0.8316(4) 1.1737(3) 0.0492(13) Uani 1 1 d . .
H35A H 1.3428 0.8451 1.2294 0.059 Uiso 1 1 calc R U
C36 C 1.3000(6) 0.7423(4) 1.1145(3) 0.0603(15) Uani 1 1 d . .
H36A H 1.3410 0.6943 1.1292 0.072 Uiso 1 1 calc R U
C37 C 1.2390(5) 0.7198(4) 1.0320(3) 0.0519(14) Uani 1 1 d . .
H37A H 1.2373 0.6568 0.9911 0.062 Uiso 1 1 calc R U
C38 C 1.1948(6) 0.6811(4) 0.8376(3) 0.0575(15) Uani 1 1 d . .
H38A H 1.3058 0.7140 0.8500 0.086 Uiso 1 1 calc R U
H38B H 1.1597 0.6702 0.7797 0.086 Uiso 1 1 calc R U
H38C H 1.1753 0.6159 0.8463 0.086 Uiso 1 1 calc R U
C39 C 0.7053(7) 0.6531(5) 1.1853(4) 0.0680(16) Uani 1 1 d . U
C40 C 0.8631(7) 0.7117(5) 1.1971(4) 0.0748(17) Uani 1 1 d . U
H40A H 0.9365 0.6895 1.1621 0.090 Uiso 1 1 calc R U
C41 C 0.9005(7) 0.8017(5) 1.2620(4) 0.0702(17) Uani 1 1 d . U
H41A H 1.0038 0.8420 1.2708 0.084 Uiso 1 1 calc R U
C42 C 0.7981(7) 0.8393(5) 1.3170(4) 0.0796(18) Uani 1 1 d . U
H42A H 0.8303 0.9024 1.3610 0.096 Uiso 1 1 calc R U
C43 C 0.6513(7) 0.7806(5) 1.3036(4) 0.0745(17) Uani 1 1 d . U
H43A H 0.5788 0.8023 1.3395 0.089 Uiso 1 1 calc R U
C44 C 0.6053(6) 0.6889(4) 1.2379(3) 0.0571(14) Uani 1 1 d . U
H44A H 0.5011 0.6502 1.2295 0.069 Uiso 1 1 calc R U
C45 C 0.6634(8) 0.5567(5) 1.1184(4) 0.103(2) Uani 1 1 d . U
H45A H 0.5542 0.5238 1.1168 0.155 Uiso 1 1 calc R U
H45B H 0.7275 0.5136 1.1276 0.155 Uiso 1 1 calc R U
H45C H 0.6803 0.5673 1.0655 0.155 Uiso 1 1 calc R U

loop_
_atom_site_aniso_label
_atom_site_aniso_U_11
_atom_site_aniso_U_22
_atom_site_aniso_U_33
_atom_site_aniso_U_23
_atom_site_aniso_U_13
_atom_site_aniso_U_12
Co1 0.0367(4) 0.0398(4) 0.0358(4) 0.0097(3) -0.0012(3) 0.0120(3)
Co2 0.0363(4) 0.0380(4) 0.0369(4) 0.0115(3) -0.0008(3) 0.0112(3)
P1 0.0362(7) 0.0366(7) 0.0367(8) 0.0082(6) 0.0013(6) 0.0147(5)
P2 0.0358(7) 0.0372(7) 0.0343(7) 0.0092(6) 0.0022(5) 0.0164(5)
F1 0.068(2) 0.054(2) 0.144(3) 0.027(2) -0.022(2) -0.0128(17)
F2 0.105(3) 0.060(2) 0.063(2) 0.0333(18) -0.0093(18) 0.0137(17)
F3 0.113(3) 0.0433(18) 0.089(3) 0.0208(18) 0.029(2) 0.0349(18)
F4 0.0602(18) 0.0553(17) 0.0344(16) 0.0091(13) -0.0029(13) 0.0238(13)
F5 0.084(2) 0.0486(19) 0.098(3) 0.0155(18) 0.026(2) 0.0298(17)
F6 0.068(2) 0.0424(18) 0.126(3) 0.024(2) -0.010(2) -0.0064(15)
F7 0.106(3) 0.068(2) 0.066(2) 0.0381(18) -0.0059(19) 0.0221(18)
F8 0.0637(19) 0.0644(19) 0.0309(16) 0.0132(14) -0.0042(13) 0.0228(14)
C1 0.054(3) 0.043(3) 0.045(3) 0.011(3) 0.018(3) 0.025(2)
C2 0.068(4) 0.076(4) 0.047(4) 0.027(3) 0.017(3) 0.051(3)
C3 0.036(3) 0.087(4) 0.065(4) 0.019(3) 0.003(3) 0.024(3)
C4 0.048(3) 0.070(4) 0.057(4) 0.023(3) 0.021(3) 0.018(3)
C5 0.049(3) 0.061(3) 0.034(3) 0.014(3) 0.007(2) 0.021(3)
C6 0.057(4) 0.036(3) 0.059(4) 0.012(3) -0.009(3) 0.005(3)
C7 0.030(3) 0.039(3) 0.045(3) 0.019(2) 0.005(2) 0.009(2)
C8 0.051(3) 0.043(3) 0.060(4) 0.020(3) -0.003(3) 0.015(2)
C9 0.061(4) 0.063(4) 0.074(4) 0.041(3) -0.008(3) 0.020(3)
C10 0.053(3) 0.067(4) 0.046(4) 0.020(3) -0.011(3) 0.010(3)
C11 0.041(3) 0.049(3) 0.040(3) 0.017(2) 0.002(2) 0.003(2)
C12 0.040(3) 0.045(3) 0.042(3) 0.022(2) 0.005(2) 0.015(2)
C13 0.042(3) 0.043(3) 0.031(3) 0.013(2) 0.009(2) 0.014(2)
C14 0.040(3) 0.062(3) 0.043(3) 0.021(3) 0.013(2) 0.010(2)
C15 0.047(3) 0.064(4) 0.040(3) 0.012(3) 0.019(3) 0.009(3)
C16 0.076(4) 0.043(3) 0.036(3) 0.011(3) 0.018(3) 0.013(3)
C17 0.071(4) 0.056(3) 0.034(3) 0.019(3) 0.011(3) 0.024(3)
C18 0.049(3) 0.047(3) 0.038(3) 0.016(2) 0.011(2) 0.019(2)
C19 0.057(3) 0.058(3) 0.056(4) 0.002(3) 0.014(3) 0.031(3)
C20 0.030(3) 0.066(4) 0.054(4) 0.019(3) 0.001(2) 0.011(2)
C21 0.049(3) 0.072(4) 0.045(3) 0.026(3) 0.014(3) 0.039(3)
C22 0.043(3) 0.035(3) 0.051(3) 0.012(2) 0.013(2) 0.014(2)
C23 0.047(3) 0.060(3) 0.034(3) 0.011(3) 0.009(2) 0.023(3)
C24 0.039(3) 0.062(3) 0.053(4) 0.025(3) 0.016(3) 0.011(2)
C25 0.057(4) 0.047(3) 0.056(4) 0.013(3) -0.002(3) 0.013(3)
C26 0.037(3) 0.042(3) 0.033(3) 0.015(2) 0.008(2) 0.013(2)
C27 0.037(3) 0.050(3) 0.036(3) 0.015(2) 0.003(2) 0.013(2)
C28 0.049(3) 0.052(3) 0.046(3) 0.023(3) 0.009(2) 0.022(2)
C29 0.053(3) 0.051(3) 0.043(3) 0.024(3) 0.013(3) 0.012(3)
C30 0.037(3) 0.058(3) 0.045(3) 0.017(3) 0.015(2) 0.003(2)
C31 0.036(3) 0.063(3) 0.044(3) 0.025(3) 0.008(2) 0.018(2)
C32 0.032(3) 0.041(3) 0.038(3) 0.017(2) 0.002(2) 0.011(2)
C33 0.032(3) 0.040(3) 0.038(3) 0.017(2) 0.005(2) 0.013(2)
C34 0.038(3) 0.047(3) 0.036(3) 0.017(2) 0.005(2) 0.004(2)
C35 0.049(3) 0.060(3) 0.041(3) 0.029(3) -0.008(2) 0.004(3)
C36 0.066(4) 0.060(4) 0.063(4) 0.031(3) -0.012(3) 0.020(3)
C37 0.059(3) 0.046(3) 0.054(4) 0.020(3) -0.010(3) 0.019(2)
C38 0.061(4) 0.061(3) 0.050(3) 0.008(3) 0.010(3) 0.029(3)
C39 0.074(4) 0.073(4) 0.068(4) 0.048(3) -0.003(3) 0.008(3)
C40 0.064(4) 0.089(4) 0.089(4) 0.068(3) -0.005(3) 0.003(3)
C41 0.050(3) 0.089(4) 0.083(4) 0.058(3) -0.008(3) 0.000(3)
C42 0.071(4) 0.088(4) 0.085(4) 0.057(4) -0.010(3) -0.004(3)
C43 0.075(4) 0.088(4) 0.074(4) 0.056(3) -0.006(3) 0.009(3)
C44 0.045(3) 0.073(3) 0.064(4) 0.049(3) -0.004(2) 0.002(2)
C45 0.135(6) 0.095(5) 0.091(5) 0.054(4) 0.013(4) 0.018(4)

loop_
_atom_type_symbol
_atom_type_description
_atom_type_scat_dispersion_real
_atom_type_scat_dispersion_imag
_atom_type_scat_source
C C 0.0033 0.0016 'International Tables Vol C Tables 4.2.6.8 and 6.1.1.4'
H H 0.0000 0.0000 'International Tables Vol C Tables 4.2.6.8 and 6.1.1.4'
N N 0.0061 0.0033 'International Tables Vol C Tables 4.2.6.8 and 6.1.1.4'
O O 0.0106 0.0060 'International Tables Vol C Tables 4.2.6.8 and 6.1.1.4'
F F 0.0171 0.0103 'International Tables Vol C Tables 4.2.6.8 and 6.1.1.4'
P P 0.1023 0.0942 'International Tables Vol C Tables 4.2.6.8 and 6.1.1.4'
Co Co 0.3494 0.9721 'International Tables Vol C Tables 4.2.6.8 and 6.1.1.4'

loop_
_geom_angle_atom_site_label_1
_geom_angle_atom_site_label_2
_geom_angle_atom_site_label_3
_geom_angle
F4 Co1 C6 90.15(19)
F4 Co1 C5 160.89(17)
C6 Co1 C5 106.1(2)
F4 Co1 C4 134.68(18)
C6 Co1 C4 87.8(2)
C5 Co1 C4 39.21(18)
F4 Co1 C3 99.66(18)
C6 Co1 C3 107.4(2)
C5 Co1 C3 66.3(2)
C4 Co1 C3 39.27(19)
F4 Co1 C1 123.41(17)
C6 Co1 C1 146.0(2)
C5 Co1 C1 39.95(18)
C4 Co1 C1 65.5(2)
C3 Co1 C1 65.4(2)
F4 Co1 C2 94.21(16)
C6 Co1 C2 146.9(2)
C5 Co1 C2 66.69(19)
C4 Co1 C2 66.1(2)
C3 Co1 C2 39.6(2)
C1 Co1 C2 38.74(18)
F4 Co1 P1 88.41(9)
C6 Co1 P1 93.72(16)
C5 Co1 P1 100.21(14)
C4 Co1 P1 136.91(16)
C3 Co1 P1 157.22(17)
C1 Co1 P1 92.35(14)
C2 Co1 P1 119.12(17)
F8 Co2 C25 88.63(19)
F8 Co2 C23 160.77(16)
C25 Co2 C23 107.5(2)
F8 Co2 C24 133.31(17)
C25 Co2 C24 88.9(2)
C23 Co2 C24 39.99(18)
F8 Co2 C20 99.06(17)
C25 Co2 C20 108.6(2)
C23 Co2 C20 66.32(19)
C24 Co2 C20 39.00(18)
F8 Co2 C22 123.82(16)
C25 Co2 C22 147.2(2)
C23 Co2 C22 39.79(17)
C24 Co2 C22 66.11(19)
C20 Co2 C22 65.42(19)
F8 Co2 C21 94.96(16)
C25 Co2 C21 147.7(2)
C23 Co2 C21 65.81(19)
C24 Co2 C21 65.5(2)
C20 Co2 C21 39.19(18)
C22 Co2 C21 38.30(17)
F8 Co2 P2 90.01(9)
C25 Co2 P2 93.82(16)
C23 Co2 P2 99.08(14)
C24 Co2 P2 136.68(15)
C20 Co2 P2 155.93(15)
C22 Co2 P2 90.99(13)
C21 Co2 P2 118.20(15)
C19 P1 C7 106.7(2)
C19 P1 C13 100.4(2)
C7 P1 C13 103.0(2)
C19 P1 Co1 114.13(17)
C7 P1 Co1 115.08(15)
C13 P1 Co1 115.88(16)
C38 P2 C32 106.3(2)
C38 P2 C26 99.9(2)
C32 P2 C26 104.8(2)
C38 P2 Co2 115.52(17)
C32 P2 Co2 114.00(15)
C26 P2 Co2 114.77(15)
C2 C1 C5 108.8(5)
C2 C1 Co1 71.3(3)
C5 C1 Co1 68.0(3)
C1 C2 C3 106.7(5)
C1 C2 Co1 69.9(3)
C3 C2 Co1 69.4(3)
C4 C3 C2 108.0(5)
C4 C3 Co1 69.7(3)
C2 C3 Co1 71.0(3)
C5 C4 C3 108.7(5)
C5 C4 Co1 69.1(3)
C3 C4 Co1 71.0(3)
C4 C5 C1 107.7(5)
C4 C5 Co1 71.7(3)
C1 C5 Co1 72.0(3)
F2 C6 F3 104.5(4)
F2 C6 F1 103.1(4)
F3 C6 F1 101.8(4)
F2 C6 Co1 115.9(3)
F3 C6 Co1 118.1(4)
F1 C6 Co1 111.7(3)
C8 C7 C12 118.4(4)
C8 C7 P1 121.7(4)
C12 C7 P1 119.9(3)
C7 C8 C9 119.8(5)
C10 C9 C8 120.5(5)
C9 C10 C11 120.8(5)
C10 C11 C12 119.3(5)
C11 C12 C7 121.0(4)
C14 C13 C18 119.2(4)
C14 C13 P1 119.4(4)
C18 C13 P1 121.3(4)
C15 C14 C13 120.2(5)
C16 C15 C14 120.3(5)
C17 C16 C15 120.2(5)
C16 C17 C18 120.8(5)
C17 C18 C13 119.3(5)
C24 C20 C21 108.2(4)
C24 C20 Co2 69.9(3)
C21 C20 Co2 71.5(3)
C22 C21 C20 108.2(5)
C22 C21 Co2 70.1(3)
C20 C21 Co2 69.3(3)
C21 C22 C23 108.2(4)
C21 C22 Co2 71.6(3)
C23 C22 Co2 68.2(3)
C24 C23 C22 107.6(4)
C24 C23 Co2 71.1(3)
C22 C23 Co2 72.0(3)
C20 C24 C23 107.9(5)
C20 C24 Co2 71.1(3)
C23 C24 Co2 69.0(3)
F7 C25 F5 103.9(4)
F7 C25 F6 104.6(4)
F5 C25 F6 101.7(4)
F7 C25 Co2 115.3(3)
F5 C25 Co2 117.7(4)
F6 C25 Co2 111.9(4)
C31 C26 C27 118.6(4)
C31 C26 P2 120.6(4)
C27 C26 P2 120.5(3)
C28 C27 C26 120.5(4)
C29 C28 C27 119.7(5)
C30 C29 C28 120.2(5)
C29 C30 C31 120.4(5)
C30 C31 C26 120.5(5)
C37 C32 C33 118.8(4)
C37 C32 P2 119.9(4)
C33 C32 P2 121.1(3)
C34 C33 C32 121.6(4)
C33 C34 C35 118.9(5)
C36 C35 C34 120.5(5)
C35 C36 C37 121.2(5)
C32 C37 C36 118.9(5)
C44 C39 C40 119.4(6)
C44 C39 C45 123.7(6)
C40 C39 C45 116.9(6)
C41 C40 C39 115.7(6)
C40 C41 C42 125.3(6)
C43 C42 C41 116.5(7)
C42 C43 C44 121.0(6)
C39 C44 C43 122.1(6)

loop_
_geom_bond_atom_site_label_1
_geom_bond_atom_site_label_2
_geom_bond_distance
Co1 F4 1.883(2)
Co1 C6 1.925(5)
Co1 C5 2.049(5)
Co1 C4 2.083(5)
Co1 C3 2.099(5)
Co1 C1 2.102(4)
Co1 C2 2.121(5)
Co1 P1 2.2064(13)
Co2 F8 1.876(3)
Co2 C25 1.924(5)
Co2 C23 2.048(4)
Co2 C24 2.076(5)
Co2 C20 2.090(5)
Co2 C22 2.099(4)
Co2 C21 2.118(5)
Co2 P2 2.2028(13)
P1 C19 1.813(4)
P1 C7 1.816(5)
P1 C13 1.825(5)
P2 C38 1.813(4)
P2 C32 1.823(4)
P2 C26 1.830(5)
F1 C6 1.382(5)
F2 C6 1.342(6)
F3 C6 1.350(6)
F5 C25 1.355(6)
F6 C25 1.363(5)
F7 C25 1.350(6)
C1 C2 1.401(7)
C1 C5 1.419(6)
C2 C3 1.428(7)
C3 C4 1.406(7)
C4 C5 1.387(6)
C7 C8 1.381(6)
C7 C12 1.395(6)
C8 C9 1.394(7)
C9 C10 1.359(7)
C10 C11 1.363(6)
C11 C12 1.384(6)
C13 C14 1.397(6)
C13 C18 1.407(6)
C14 C15 1.382(6)
C15 C16 1.378(7)
C16 C17 1.378(7)
C17 C18 1.385(6)
C20 C24 1.391(6)
C20 C21 1.412(7)
C21 C22 1.383(6)
C22 C23 1.412(6)
C23 C24 1.410(6)
C26 C31 1.385(6)
C26 C27 1.397(6)
C27 C28 1.382(6)
C28 C29 1.374(6)
C29 C30 1.374(6)
C30 C31 1.375(6)
C32 C37 1.389(6)
C32 C33 1.390(5)
C33 C34 1.378(6)
C34 C35 1.381(6)
C35 C36 1.358(7)
C36 C37 1.400(7)
C39 C44 1.366(8)
C39 C40 1.440(7)
C39 C45 1.447(8)
C40 C41 1.372(8)
C41 C42 1.414(8)
C42 C43 1.356(7)
C43 C44 1.395(7)

loop_
_geom_torsion_atom_site_label_1
_geom_torsion_atom_site_label_2
_geom_torsion_atom_site_label_3
_geom_torsion_atom_site_label_4
_geom_torsion
C5 C1 C2 C3 -2.1(5)
Co1 C1 C2 C3 -60.0(3)
C5 C1 C2 Co1 57.8(3)
C1 C2 C3 C4 0.1(6)
Co1 C2 C3 C4 -60.2(4)
C1 C2 C3 Co1 60.3(3)
C2 C3 C4 C5 2.1(6)
Co1 C3 C4 C5 -59.0(4)
C2 C3 C4 Co1 61.0(4)
C3 C4 C5 C1 -3.4(6)
Co1 C4 C5 C1 -63.5(3)
C3 C4 C5 Co1 60.2(4)
C2 C1 C5 C4 3.4(5)
Co1 C1 C5 C4 63.3(3)
C2 C1 C5 Co1 -59.9(3)
C19 P1 C7 C8 32.8(4)
C13 P1 C7 C8 138.1(4)
Co1 P1 C7 C8 -94.9(4)
C19 P1 C7 C12 -150.0(4)
C13 P1 C7 C12 -44.8(4)
Co1 P1 C7 C12 82.3(4)
C12 C7 C8 C9 2.0(7)
P1 C7 C8 C9 179.1(4)
C7 C8 C9 C10 -0.2(8)
C8 C9 C10 C11 -1.4(8)
C9 C10 C11 C12 1.1(8)
C10 C11 C12 C7 0.7(7)
C8 C7 C12 C11 -2.2(7)
P1 C7 C12 C11 -179.4(3)
C19 P1 C13 C14 71.7(4)
C7 P1 C13 C14 -38.3(4)
Co1 P1 C13 C14 -164.8(3)
C19 P1 C13 C18 -104.9(4)
C7 P1 C13 C18 145.1(4)
Co1 P1 C13 C18 18.6(4)
C18 C13 C14 C15 -0.1(7)
P1 C13 C14 C15 -176.7(4)
C13 C14 C15 C16 -0.7(7)
C14 C15 C16 C17 1.0(7)
C15 C16 C17 C18 -0.4(7)
C16 C17 C18 C13 -0.4(7)
C14 C13 C18 C17 0.6(7)
P1 C13 C18 C17 177.2(3)
C24 C20 C21 C22 1.0(6)
Co2 C20 C21 C22 -59.5(3)
C24 C20 C21 Co2 60.6(3)
C20 C21 C22 C23 0.5(5)
Co2 C21 C22 C23 -58.6(3)
C20 C21 C22 Co2 59.1(3)
C21 C22 C23 C24 -1.9(5)
Co2 C22 C23 C24 -62.6(3)
C21 C22 C23 Co2 60.7(3)
C21 C20 C24 C23 -2.2(6)
Co2 C20 C24 C23 59.4(3)
C21 C20 C24 Co2 -61.6(3)
C22 C23 C24 C20 2.5(5)
Co2 C23 C24 C20 -60.7(3)
C22 C23 C24 Co2 63.2(3)
C38 P2 C26 C31 -72.7(4)
C32 P2 C26 C31 37.2(4)
Co2 P2 C26 C31 163.1(3)
C38 P2 C26 C27 100.2(4)
C32 P2 C26 C27 -149.8(4)
Co2 P2 C26 C27 -24.0(4)
C31 C26 C27 C28 -1.1(7)
P2 C26 C27 C28 -174.2(3)
C26 C27 C28 C29 0.1(7)
C27 C28 C29 C30 0.5(7)
C28 C29 C30 C31 -0.2(7)
C29 C30 C31 C26 -0.8(7)
C27 C26 C31 C30 1.4(7)
P2 C26 C31 C30 174.5(4)
C38 P2 C32 C37 -34.6(4)
C26 P2 C32 C37 -139.9(4)
Co2 P2 C32 C37 93.8(4)
C38 P2 C32 C33 150.1(4)
C26 P2 C32 C33 44.9(4)
Co2 P2 C32 C33 -81.4(4)
C37 C32 C33 C34 1.2(7)
P2 C32 C33 C34 176.5(3)
C32 C33 C34 C35 -0.9(6)
C33 C34 C35 C36 0.5(7)
C34 C35 C36 C37 -0.4(8)
C33 C32 C37 C36 -1.1(7)
P2 C32 C37 C36 -176.4(4)
C35 C36 C37 C32 0.7(8)
C44 C39 C40 C41 -0.2(8)
C45 C39 C40 C41 -178.6(5)
C39 C40 C41 C42 0.5(9)
C40 C41 C42 C43 0.2(9)
C41 C42 C43 C44 -1.0(8)
C40 C39 C44 C43 -0.6(8)
C45 C39 C44 C43 177.6(5)
C42 C43 C44 C39 1.3(8)
